data_7100851
loop_
_publ_author_name
'Mario Ordonez'
'Carlos Cativiela'
'Eugenio Hernandez-Fernandez'
'Janet Xahuentitla'

_publ_section_title
;
Asymmetric alkylation of
dimethoxyphosphoryl-N-[1-(S)-alfa-methylbenzyl)acetamide enolates.
Synthesis of both stereoisomers from the same source of chirality changing the
equivalents of LDA
;
_journal_name_full 'Chemical Communications'
_journal_paper_doi 10.1039/b416616g
_journal_year 2005
_chemical_formula_sum 'C20 H26 N O4 P'
_chemical_formula_weight 375.39
_space_group_IT_number 144
_symmetry_cell_setting hexagonal
_symmetry_space_group_name_Hall 'P 31'
_symmetry_space_group_name_H-M 'P 31'
_cell_angle_alpha 90.00
_cell_angle_beta 90.00
_cell_angle_gamma 120.00
_cell_formula_units_Z 3
_cell_length_a 11.172(4)
_cell_length_b 11.172(4)
_cell_length_c 13.401(7)
_cell_measurement_temperature 100(2)
_cell_volume 1448.4(10)
_diffrn_ambient_temperature 100(2)
_exptl_crystal_density_diffrn 1.291
_cod_depositor_comments
;
The following automatic conversions were performed:
'_symmetry_cell_setting' value 'Hexagonal' changed to 'hexagonal'
according to '/home/saulius/struct/CIF-dictionaries/cif_core.dic'
dictionary named 'cif_core.dic' version 2.4.1 from 2010-06-29.

Automatic conversion script
Id: cif_fix_enum 1527 2010-12-29 10:47:43Z saulius 
;
_cod_database_code 7100851

loop_
_symmetry_equiv_pos_as_xyz
'x, y, z'
'-y, x-y, z+1/3'
'-x+y, -x, z+2/3'

loop_
_atom_site_label
_atom_site_type_symbol
_atom_site_fract_x
_atom_site_fract_y
_atom_site_fract_z
_atom_site_U_iso_or_equiv
_atom_site_adp_type
_atom_site_occupancy
_atom_site_symmetry_multiplicity
_atom_site_calc_flag
_atom_site_refinement_flags
_atom_site_disorder_assembly
_atom_site_disorder_group
P1 P 1.21262(9) 0.90698(9) 0.22783(7) 0.0246(3) Uani 1 1 d . . .
O5 O 0.9916(3) 0.8762(3) 0.3878(2) 0.0299(7) Uani 1 1 d . . .
O3 O 1.2630(3) 1.0533(3) 0.2070(2) 0.0262(6) Uani 1 1 d . . .
C3 C 0.7202(4) 0.8968(4) 0.3735(3) 0.0210(8) Uani 1 1 d . . .
C11 C 0.9843(4) 0.6549(4) 0.2788(3) 0.0206(7) Uani 1 1 d . . .
H11A H 1.0433 0.6222 0.2516 0.025 Uiso 1 1 calc R . .
H11B H 1.0020 0.6685 0.3499 0.025 Uiso 1 1 calc R . .
C9 C 0.9722(4) 0.8738(3) 0.2974(2) 0.0183(7) Uani 1 1 d . . .
N1 N 0.9064(3) 0.9333(3) 0.2559(2) 0.0197(7) Uani 1 1 d . . .
C8 C 0.7108(4) 0.9026(4) 0.4768(3) 0.0239(8) Uani 1 1 d . . .
H8 H 0.7857 0.9699 0.5124 0.029 Uiso 1 1 calc R . .
C10 C 1.0241(4) 0.7969(3) 0.2297(3) 0.0186(7) Uani 1 1 d . . .
C13 C 0.8028(4) 0.4313(4) 0.2031(3) 0.0311(9) Uani 1 1 d . . .
H13 H 0.8738 0.4212 0.1758 0.037 Uiso 1 1 calc R . .
C17 C 0.7266(4) 0.5575(4) 0.3038(3) 0.0247(8) Uani 1 1 d . . .
H17 H 0.7459 0.6323 0.3448 0.030 Uiso 1 1 calc R . .
C15 C 0.5599(4) 0.3451(4) 0.2242(4) 0.0356(10) Uani 1 1 d . . .
H15 H 0.4686 0.2782 0.2120 0.043 Uiso 1 1 calc R . .
O2 O 1.2551(3) 0.8339(3) 0.1445(3) 0.0504(11) Uani 1 1 d . . .
C18 C 0.9733(4) 0.7762(4) 0.1207(3) 0.0210(7) Uani 1 1 d . . .
H18A H 0.8748 0.7367 0.1197 0.031 Uiso 1 1 calc R . .
H18B H 0.9976 0.7152 0.0874 0.031 Uiso 1 1 calc R . .
H18C H 1.0160 0.8638 0.0871 0.031 Uiso 1 1 calc R . .
C12 C 0.8347(4) 0.5450(4) 0.2626(3) 0.0226(8) Uani 1 1 d . . .
C4 C 0.6054(4) 0.7961(5) 0.3218(3) 0.0295(9) Uani 1 1 d . . .
H4 H 0.6088 0.7910 0.2527 0.035 Uiso 1 1 calc R . .
C2 C 0.8500(4) 1.0014(4) 0.3200(3) 0.0221(8) Uani 1 1 d . . .
H2 H 0.9197 1.0552 0.3707 0.027 Uiso 1 1 calc R . .
C5 C 0.4860(4) 0.7031(4) 0.3726(4) 0.0354(10) Uani 1 1 d . . .
H5 H 0.4104 0.6363 0.3372 0.042 Uiso 1 1 calc R . .
C16 C 0.5900(4) 0.4585(4) 0.2836(3) 0.0307(9) Uani 1 1 d . . .
H16 H 0.5185 0.4684 0.3101 0.037 Uiso 1 1 calc R . .
C1 C 0.8253(5) 1.1020(5) 0.2581(3) 0.0335(10) Uani 1 1 d . . .
H1A H 0.9097 1.1671 0.2256 0.050 Uiso 1 1 calc R . .
H1B H 0.7951 1.1505 0.3011 0.050 Uiso 1 1 calc R . .
H1C H 0.7556 1.0516 0.2088 0.050 Uiso 1 1 calc R . .
C14 C 0.6660(5) 0.3323(4) 0.1836(4) 0.0388(11) Uani 1 1 d . . .
H14 H 0.6463 0.2571 0.1430 0.047 Uiso 1 1 calc R . .
C7 C 0.5918(4) 0.8100(5) 0.5280(3) 0.0306(9) Uani 1 1 d . . .
H7 H 0.5878 0.8152 0.5971 0.037 Uiso 1 1 calc R . .
C6 C 0.4788(4) 0.7094(4) 0.4754(3) 0.0328(9) Uani 1 1 d . . .
H6 H 0.3990 0.6469 0.5091 0.039 Uiso 1 1 calc R . .
O1 O 1.2655(4) 0.8767(4) 0.3278(4) 0.0668(14) Uani 1 1 d . . .
C19 C 1.3855(5) 0.9754(5) 0.3796(3) 0.0343(10) Uani 1 1 d . . .
H19A H 1.4175 1.0654 0.3515 0.051 Uiso 1 1 calc R . .
H19B H 1.4566 0.9513 0.3735 0.051 Uiso 1 1 calc R . .
H19C H 1.3637 0.9760 0.4488 0.051 Uiso 1 1 calc R . .
C20 C 1.3928(4) 0.9016(5) 0.1055(4) 0.0376(10) Uani 1 1 d . . .
H20A H 1.4097 0.9831 0.0697 0.056 Uiso 1 1 calc R . .
H20B H 1.4035 0.8401 0.0611 0.056 Uiso 1 1 calc R . .
H20C H 1.4577 0.9272 0.1594 0.056 Uiso 1 1 calc R . .
H100 H 0.898(4) 0.936(4) 0.196(3) 0.004(8) Uiso 1 1 d . . .

loop_
_atom_site_aniso_label
_atom_site_aniso_U_11
_atom_site_aniso_U_22
_atom_site_aniso_U_33
_atom_site_aniso_U_23
_atom_site_aniso_U_13
_atom_site_aniso_U_12
P1 0.0136(5) 0.0176(5) 0.0407(6) 0.0063(4) -0.0008(4) 0.0063(4)
O5 0.0443(17) 0.0213(13) 0.0238(14) -0.0037(10) -0.0104(12) 0.0161(13)
O3 0.0177(13) 0.0161(13) 0.0403(16) 0.0010(11) -0.0018(11) 0.0051(11)
C3 0.0193(18) 0.0192(18) 0.0267(18) -0.0015(14) 0.0012(14) 0.0115(16)
C11 0.0167(17) 0.0160(18) 0.0300(18) 0.0047(14) 0.0015(14) 0.0088(14)
C9 0.0187(17) 0.0135(16) 0.0190(18) 0.0001(12) -0.0020(13) 0.0053(14)
N1 0.0197(16) 0.0237(16) 0.0172(16) 0.0010(11) 0.0023(12) 0.0119(13)
C8 0.0183(18) 0.0242(19) 0.0268(19) -0.0042(14) -0.0028(14) 0.0088(15)
C10 0.0129(17) 0.0152(17) 0.0273(18) -0.0008(14) 0.0002(13) 0.0067(14)
C13 0.025(2) 0.022(2) 0.044(2) 0.0028(17) 0.0068(16) 0.0098(17)
C17 0.0213(19) 0.0186(18) 0.0298(18) 0.0038(14) 0.0038(15) 0.0066(16)
C15 0.0198(19) 0.022(2) 0.051(3) 0.0016(18) -0.0054(17) 0.0005(17)
O2 0.0253(17) 0.0245(17) 0.099(3) 0.0015(16) 0.0261(17) 0.0106(13)
C18 0.0206(18) 0.0169(17) 0.0255(18) 0.0000(13) 0.0020(14) 0.0095(15)
C12 0.0194(18) 0.0158(18) 0.0286(19) 0.0075(14) 0.0008(14) 0.0059(15)
C4 0.025(2) 0.032(2) 0.0321(19) -0.0121(17) -0.0035(15) 0.0154(18)
C2 0.0222(19) 0.0219(18) 0.0233(16) -0.0039(14) 0.0021(14) 0.0118(16)
C5 0.020(2) 0.024(2) 0.058(3) -0.0187(19) -0.0065(18) 0.0072(17)
C16 0.0209(19) 0.028(2) 0.040(2) 0.0070(17) 0.0063(16) 0.0092(17)
C1 0.041(2) 0.031(2) 0.038(2) 0.0083(17) 0.0146(18) 0.026(2)
C14 0.034(2) 0.018(2) 0.054(3) -0.0095(17) -0.001(2) 0.0048(18)
C7 0.028(2) 0.032(2) 0.0311(19) 0.0060(17) 0.0053(16) 0.0149(18)
C6 0.0207(19) 0.021(2) 0.054(3) 0.0019(17) 0.0086(18) 0.0087(17)
O1 0.0279(18) 0.049(2) 0.093(3) 0.039(2) -0.0279(19) -0.0042(16)
C19 0.038(2) 0.040(3) 0.032(2) -0.0100(17) -0.0081(18) 0.026(2)
C20 0.022(2) 0.038(3) 0.045(2) 0.0012(18) 0.0081(17) 0.0086(18)

loop_
_geom_bond_atom_site_label_1
_geom_bond_atom_site_label_2
_geom_bond_distance
_geom_bond_site_symmetry_2
_geom_bond_publ_flag
P1 O3 1.465(3) . ?
P1 O1 1.568(4) . ?
P1 O2 1.589(4) . ?
P1 C10 1.833(4) . ?
O5 C9 1.229(4) . ?
C3 C8 1.392(5) . ?
C3 C4 1.396(6) . ?
C3 C2 1.513(5) . ?
C11 C12 1.516(5) . ?
C11 C10 1.562(5) . ?
C9 N1 1.336(5) . ?
C9 C10 1.547(5) . ?
N1 C2 1.481(5) . ?
C8 C7 1.390(6) . ?
C10 C18 1.542(5) . ?
C13 C12 1.387(6) . ?
C13 C14 1.392(6) . ?
C17 C16 1.391(6) . ?
C17 C12 1.397(6) . ?
C15 C14 1.375(7) . ?
C15 C16 1.387(7) . ?
O2 C20 1.432(5) . ?
C4 C5 1.392(6) . ?
C2 C1 1.529(6) . ?
C5 C6 1.384(7) . ?
C7 C6 1.391(6) . ?
O1 C19 1.420(6) . ?

loop_
_cod_related_entry_id
_cod_related_entry_database
_cod_related_entry_code
1 ChemSpider 21198614
